data_2013637
loop_
_publ_author_name
'Avecilla, Fernando'
'Esteban, David'
'Platas-Iglesias, Carlos'
'Fern\'andez-Mart\'inez, Susana'
'De Blas, Andres'
'Rodr\'iguez-Blas, Teresa'

_publ_section_title
;
 A barium perchlorate complex with a lateral macrobicycle derived from
 4,13-diaza-18-crown-6 containing a pyridine Schiff base spacer
;
_journal_issue 11
_journal_name_full 'Acta Crystallographica Section C'
_journal_page_first m450
_journal_page_last m451
_journal_paper_doi 10.1107/S0108270103016901
_journal_volume 59
_journal_year 2003
_chemical_formula_iupac '[Ba (Cl O4) (C33 H41 N5 O4)] (Cl O4)'
_chemical_formula_moiety 'C33 H41 Ba Cl N5 O8 + , Cl O4 -'
_chemical_formula_sum 'C33 H41 Ba Cl2 N5 O12'
_chemical_formula_weight 907.95
_chemical_name_systematic
;
(perchlorato-\k^2^O,O')[28,31,36,39-tetraoxa-1,9,17,25,42-
pentaazahexacyclo[23.8.5.1^11,15^.0^3,8^.0^18,23^]nonatriaconta-
3,5,7,9,11,13,15,16,18,20,22-undecane-
\k^8^N^1^,N^9^,N^17^,N^42^,O^28^,O^31^,O^36^,O^39^]barium(II) perchlorate
;
_space_group_IT_number 61
_symmetry_cell_setting orthorhombic
_symmetry_space_group_name_Hall '-P 2ac 2ab'
_symmetry_space_group_name_H-M 'P b c a'
_atom_sites_solution_hydrogens geom
_atom_sites_solution_primary direct
_atom_sites_solution_secondary difmap
_audit_creation_method SHELXL97
_cell_angle_alpha 90
_cell_angle_beta 90
_cell_angle_gamma 90
_cell_formula_units_Z 8
_cell_length_a 17.6868(7)
_cell_length_b 20.6923(8)
_cell_length_c 20.7567(8)
_cell_measurement_reflns_used 6140
_cell_measurement_temperature 293(2)
_cell_measurement_theta_max 28.29
_cell_measurement_theta_min 1.80
_cell_volume 7596.5(5)
_computing_cell_refinement 'SAINT (Siemens, 1995)'
_computing_data_collection 'SMART (Siemens, 1995)'
_computing_data_reduction 'SHELXTL (Sheldrick, 1997a)'
_computing_molecular_graphics SHELXTL
_computing_publication_material SHELXTL
_computing_structure_refinement 'SHELXL97 (Sheldrick, 1997b)'
_computing_structure_solution 'SHELXS97 (Sheldrick, 1990)'
_diffrn_ambient_temperature 293(2)
_diffrn_measured_fraction_theta_full 0.999
_diffrn_measured_fraction_theta_max 0.999
_diffrn_measurement_device_type 'Bruker SMART CCD area-detector'
_diffrn_measurement_method \f-\w
_diffrn_radiation_monochromator graphite
_diffrn_radiation_source 'fine-focus sealed tube'
_diffrn_radiation_type MoK\a
_diffrn_radiation_wavelength 0.71073
_diffrn_reflns_av_R_equivalents 0.062
_diffrn_reflns_av_sigmaI/netI 0.047
_diffrn_reflns_limit_h_max 22
_diffrn_reflns_limit_h_min -23
_diffrn_reflns_limit_k_max 27
_diffrn_reflns_limit_k_min -27
_diffrn_reflns_limit_l_max 27
_diffrn_reflns_limit_l_min -20
_diffrn_reflns_number 53172
_diffrn_reflns_theta_full 28.29
_diffrn_reflns_theta_max 28.29
_diffrn_reflns_theta_min 1.80
_diffrn_standards_decay_% 0.02
_exptl_absorpt_coefficient_mu 1.253
_exptl_absorpt_correction_T_max 0.917
_exptl_absorpt_correction_T_min 0.520
_exptl_absorpt_correction_type empirical
_exptl_absorpt_process_details '(SADABS; Sheldrick, 1996)'
_exptl_crystal_colour colourless
_exptl_crystal_density_diffrn 1.588
_exptl_crystal_density_method 'not measured'
_exptl_crystal_description prism
_exptl_crystal_F_000 3680
_exptl_crystal_size_max 0.60
_exptl_crystal_size_mid 0.10
_exptl_crystal_size_min 0.07
_refine_diff_density_max 0.58
_refine_diff_density_min -0.47
_refine_ls_extinction_method none
_refine_ls_goodness_of_fit_ref 1.073
_refine_ls_hydrogen_treatment constr
_refine_ls_matrix_type full
_refine_ls_number_parameters 498
_refine_ls_number_reflns 9421
_refine_ls_number_restraints 76
_refine_ls_restrained_S_all 1.072
_refine_ls_R_factor_all 0.093
_refine_ls_R_factor_gt 0.048
_refine_ls_shift/su_max 0.001
_refine_ls_shift/su_mean 0.000
_refine_ls_structure_factor_coef Fsqd
_refine_ls_weighting_details 'calc w = 1/[\s^2^(Fo^2^)+(0.0141P)^2^+16.3465P] where P=(Fo^2^+2Fc^2^)/3'
_refine_ls_weighting_scheme calc
_refine_ls_wR_factor_gt 0.078
_refine_ls_wR_factor_ref 0.092
_reflns_number_gt 6140
_reflns_number_total 9421
_reflns_threshold_expression I>2\s(I)
_cod_data_source_file jz1570.cif
_cod_data_source_block I
_cod_depositor_comments
;
The following automatic conversions were performed:
'_symmetry_cell_setting' value 'Orthorhombic' changed to 'orthorhombic'
according to '/home/saulius/struct/CIF-dictionaries/cif_core.dic'
dictionary named 'cif_core.dic' version 2.4.1 from 2010-06-29.

Automatic conversion script
Id: cif_fix_enum 1527 2010-12-29 10:47:43Z saulius 

The following automatic conversions were performed:

'_symmetry_cell_setting' value 'Orthorhombic' changed to
'orthorhombic' according to
/home/saulius/struct/CIF-dictionaries/cif_core.dic dictionary named
'cif_core.dic' version 2.4.1 from 2010-06-29.

Automatic conversion script
Id: cif_fix_values 1715 2011-07-08 13:25:40Z adriana 
;
_cod_database_code 2013637
_cod_database_fobs_code 2013637

loop_
_symmetry_equiv_pos_as_xyz
'x, y, z'
'-x+1/2, y+1/2, z'
'x, -y+1/2, z+1/2'
'-x+1/2, -y, z+1/2'
'-x, -y, -z'
'x-1/2, -y-1/2, -z'
'-x, y-1/2, -z-1/2'
'x-1/2, y, -z-1/2'

loop_
_atom_site_label
_atom_site_fract_x
_atom_site_fract_y
_atom_site_fract_z
_atom_site_U_iso_or_equiv
_atom_site_adp_type
_atom_site_calc_flag
_atom_site_refinement_flags
_atom_site_occupancy
_atom_site_disorder_assembly
_atom_site_disorder_group
_atom_site_type_symbol
Ba1 0.695633(13) 0.083021(11) 0.293070(10) 0.03601(7) Uani d . 1 B . Ba
Cl1 0.83747(8) 0.00395(7) 0.18978(8) 0.0754(4) Uani d . 1 B . Cl
Cl2 0.54839(7) 0.19265(5) -0.01173(5) 0.0517(3) Uani d . 1 . . Cl
N1 0.76618(19) 0.00035(17) 0.39403(17) 0.0467(9) Uani d . 1 B . N
N2 0.62103(18) -0.04638(15) 0.30168(15) 0.0379(7) Uani d . 1 . . N
N3 0.61896(18) 0.02235(15) 0.18423(15) 0.0370(7) Uani d . 1 . . N
N4 0.68435(19) 0.14327(15) 0.16577(16) 0.0426(8) Uani d . 1 . . N
N5 0.5982(2) 0.2366(2) 0.2575(2) 0.0616(11) Uani d . 1 B . N
O1 0.72915(19) 0.20873(16) 0.3316(2) 0.0934(14) Uani d . 1 . . O
O2 0.83454(17) 0.12090(15) 0.35331(17) 0.0623(9) Uani d . 1 . . O
O3 0.6330(2) 0.0730(2) 0.41740(16) 0.0876(13) Uani d DU 1 . . O
O4 0.54582(18) 0.11353(16) 0.31822(17) 0.0640(9) Uani d . 1 . . O
O5 0.7778(2) -0.0265(2) 0.2245(2) 0.0982(14) Uani d . 1 . . O
O6 0.8342(2) 0.06968(19) 0.2098(2) 0.1026(14) Uani d . 1 . . O
O7 0.9058(3) -0.0238(3) 0.2077(3) 0.158(2) Uani d . 1 . . O
O8 0.8276(4) -0.0011(3) 0.1254(2) 0.174(3) Uani d . 1 . . O
O9 0.5965(3) 0.2424(2) 0.0088(2) 0.1204(17) Uani d . 1 . . O
O10 0.5098(3) 0.1691(2) 0.0418(2) 0.1157(17) Uani d . 1 . . O
O11 0.5921(2) 0.14246(16) -0.03974(18) 0.0773(11) Uani d . 1 . . O
O12 0.5008(3) 0.2188(3) -0.0581(2) 0.1231(18) Uani d . 1 . . O
C1 0.7542(2) -0.0696(2) 0.3816(2) 0.0514(11) Uani d . 1 . . C
H1A 0.7913 -0.0937 0.4063 0.062 Uiso calc R 1 . . H
H1B 0.7644 -0.0778 0.3364 0.062 Uiso calc R 1 . . H
C2 0.6772(2) -0.09607(18) 0.3971(2) 0.0456(10) Uani d . 1 . . C
C3 0.6137(2) -0.08480(19) 0.35876(19) 0.0421(9) Uani d . 1 . . C
C4 0.5437(3) -0.1102(2) 0.3765(2) 0.0528(11) Uani d . 1 . . C
H4 0.5011 -0.1005 0.3522 0.063 Uiso calc R 1 . . H
C5 0.5372(3) -0.1498(2) 0.4298(2) 0.0631(13) Uani d . 1 . . C
H5 0.4905 -0.1672 0.4408 0.076 Uiso calc R 1 . . H
C6 0.5996(3) -0.1632(2) 0.4664(2) 0.0667(14) Uani d . 1 . . C
H6 0.5955 -0.1903 0.5020 0.080 Uiso calc R 1 . . H
C7 0.6683(3) -0.1367(2) 0.4505(2) 0.0599(13) Uani d . 1 . . C
H7 0.7101 -0.1459 0.4760 0.072 Uiso calc R 1 . . H
C8 0.5863(2) -0.06788(19) 0.2524(2) 0.0460(10) Uani d . 1 . . C
H8 0.5597 -0.1064 0.2565 0.055 Uiso calc R 1 . . H
C9 0.5855(2) -0.03561(19) 0.18937(19) 0.0400(9) Uani d . 1 . . C
C10 0.5517(2) -0.0667(2) 0.1376(2) 0.0476(11) Uani d . 1 . . C
H10 0.5279 -0.1064 0.1434 0.057 Uiso calc R 1 . . H
C11 0.5538(2) -0.0385(2) 0.0775(2) 0.0504(11) Uani d . 1 . . C
H11 0.5317 -0.0586 0.0422 0.060 Uiso calc R 1 . . H
C12 0.5893(2) 0.0201(2) 0.0713(2) 0.0455(10) Uani d . 1 . . C
H12 0.5920 0.0403 0.0313 0.055 Uiso calc R 1 . . H
C13 0.6215(2) 0.04910(18) 0.12568(19) 0.0376(9) Uani d . 1 . . C
C14 0.6594(2) 0.11208(19) 0.1183(2) 0.0427(10) Uani d . 1 . . C
H14 0.6651 0.1293 0.0772 0.051 Uiso calc R 1 . . H
C15 0.7188(3) 0.2046(2) 0.1518(2) 0.0479(11) Uani d . 1 . . C
C16 0.6779(3) 0.2611(2) 0.1633(2) 0.0550(12) Uani d . 1 . . C
C17 0.7111(4) 0.3197(3) 0.1473(3) 0.0819(18) Uani d . 1 . . C
H17 0.6840 0.3578 0.1528 0.098 Uiso calc R 1 . . H
C18 0.7835(4) 0.3220(3) 0.1232(3) 0.100(2) Uani d . 1 . . C
H18 0.8051 0.3619 0.1137 0.120 Uiso calc R 1 . . H
C19 0.8238(4) 0.2673(3) 0.1130(3) 0.090(2) Uani d . 1 . . C
H19 0.8726 0.2696 0.0967 0.108 Uiso calc R 1 . . H
C20 0.7911(3) 0.2070(3) 0.1274(3) 0.0682(14) Uani d . 1 . . C
H20 0.8181 0.1691 0.1204 0.082 Uiso calc R 1 . . H
C21 0.5996(3) 0.2581(2) 0.1906(2) 0.0620(13) Uani d . 1 . . C
H21A 0.5768 0.3006 0.1879 0.074 Uiso calc R 1 . . H
H21B 0.5694 0.2288 0.1648 0.074 Uiso calc R 1 . . H
C22 0.6362(3) 0.2843(3) 0.2998(3) 0.0762(16) Uani d . 1 . . C
H22A 0.6720 0.3091 0.2746 0.091 Uiso calc R 1 . . H
H22B 0.5987 0.3140 0.3167 0.091 Uiso calc R 1 . . H
C23 0.6752(3) 0.2544(3) 0.3528(3) 0.0884(19) Uani d . 1 . . C
H23A 0.7004 0.2875 0.3780 0.106 Uiso calc R 1 . . H
H23B 0.6388 0.2330 0.3805 0.106 Uiso calc R 1 . . H
C24 0.8054(3) 0.2270(2) 0.3248(3) 0.0746(15) Uani d . 1 . . C
H24A 0.8114 0.2722 0.3361 0.090 Uiso calc R 1 . . H
H24B 0.8212 0.2215 0.2804 0.090 Uiso calc R 1 . . H
C25 0.8518(3) 0.1873(2) 0.3667(3) 0.0715(15) Uani d . 1 . . C
H25A 0.9049 0.1956 0.3588 0.086 Uiso calc R 1 . . H
H25B 0.8409 0.1971 0.4115 0.086 Uiso calc R 1 . . H
C26 0.8764(3) 0.0782(2) 0.3930(3) 0.0756(17) Uani d . 1 . . C
H26A 0.8708 0.0906 0.4378 0.091 Uiso calc R 1 . . H
H26B 0.9296 0.0805 0.3819 0.091 Uiso calc R 1 . . H
C27 0.8484(3) 0.0107(2) 0.3837(3) 0.0635(14) Uani d . 1 . . C
H27A 0.8607 -0.0028 0.3402 0.076 Uiso calc R 1 . . H
H27B 0.8758 -0.0174 0.4129 0.076 Uiso calc R 1 . . H
C28 0.7420(3) 0.0203(3) 0.4594(2) 0.0664(14) Uani d DU 1 . . C
H28A 0.7587 -0.0123 0.4897 0.080 Uiso calc R 1 A 1 H
H28B 0.7680 0.0602 0.4702 0.080 Uiso calc R 1 A 1 H
C29A 0.6606(5) 0.0305(4) 0.4686(4) 0.061(3) Uani d PDU 0.593(10) B 1 C
H29A 0.6342 -0.0106 0.4670 0.074 Uiso calc PR 0.593(10) B 1 H
H29B 0.6513 0.0500 0.5103 0.074 Uiso calc PR 0.593(10) B 1 H
C29B 0.6995(8) 0.0820(6) 0.4647(6) 0.075(4) Uani d PDU 0.407(10) B 2 C
H29C 0.7307 0.1184 0.4524 0.090 Uiso calc PR 0.407(10) B 2 H
H29D 0.6813 0.0886 0.5083 0.090 Uiso calc PR 0.407(10) B 2 H
C30A 0.5631(16) 0.100(3) 0.4340(9) 0.091(8) Uani d PDU 0.26(3) B 1 C
H30A 0.5716 0.1403 0.4567 0.109 Uiso calc PR 0.26(3) B 1 H
H30B 0.5369 0.0709 0.4631 0.109 Uiso calc PR 0.26(3) B 1 H
C30B 0.5526(5) 0.0676(7) 0.4194(7) 0.090(4) Uani d PDU 0.74(3) B 2 C
H30C 0.5382 0.0243 0.4064 0.108 Uiso calc PR 0.74(3) B 2 H
H30D 0.5356 0.0740 0.4634 0.108 Uiso calc PR 0.74(3) B 2 H
C31 0.5166(3) 0.1121(4) 0.3797(3) 0.0912(19) Uani d DU 1 B . C
H31A 0.4771 0.0795 0.3800 0.109 Uiso calc R 1 C 1 H
H31B 0.4920 0.1533 0.3869 0.109 Uiso calc R 1 C 1 H
C32 0.5040(3) 0.1537(3) 0.2725(3) 0.0789(17) Uani d . 1 B . C
H32A 0.5156 0.1394 0.2291 0.095 Uiso calc R 1 . . H
H32B 0.4503 0.1475 0.2795 0.095 Uiso calc R 1 . . H
C33 0.5213(3) 0.2221(3) 0.2779(3) 0.0808(17) Uani d . 1 . . C
H33A 0.5148 0.2356 0.3223 0.097 Uiso calc R 1 B . H
H33B 0.4861 0.2465 0.2517 0.097 Uiso calc R 1 . . H

loop_
_atom_site_aniso_label
_atom_site_aniso_U_11
_atom_site_aniso_U_22
_atom_site_aniso_U_33
_atom_site_aniso_U_12
_atom_site_aniso_U_13
_atom_site_aniso_U_23
Ba1 0.03678(11) 0.03728(11) 0.03397(11) -0.00214(11) -0.00420(11) -0.00357(11)
Cl1 0.0685(9) 0.0676(8) 0.0900(11) 0.0017(7) 0.0280(8) -0.0124(8)
Cl2 0.0603(7) 0.0457(6) 0.0491(6) 0.0049(5) 0.0023(6) -0.0016(5)
N1 0.041(2) 0.049(2) 0.050(2) 0.0019(17) -0.0113(17) 0.0052(18)
N2 0.0396(18) 0.0371(17) 0.0369(19) 0.0011(14) -0.0037(15) 0.0024(15)
N3 0.0411(19) 0.0373(17) 0.0325(17) -0.0005(15) -0.0027(14) -0.0007(14)
N4 0.047(2) 0.0404(18) 0.0405(19) -0.0050(16) 0.0006(16) 0.0022(15)
N5 0.043(2) 0.071(3) 0.071(3) 0.006(2) -0.001(2) -0.009(2)
O1 0.050(2) 0.052(2) 0.178(4) 0.0069(17) -0.032(2) -0.041(3)
O2 0.0517(19) 0.0506(18) 0.085(2) -0.0026(15) -0.0276(18) 0.0010(18)
O3 0.084(3) 0.134(4) 0.0449(19) 0.046(3) 0.0068(18) 0.005(2)
O4 0.0486(19) 0.068(2) 0.076(2) 0.0114(17) 0.0046(18) -0.0028(19)
O5 0.078(3) 0.102(3) 0.115(4) -0.007(2) 0.030(2) 0.003(3)
O6 0.090(3) 0.078(3) 0.139(4) -0.001(2) 0.016(3) -0.028(3)
O7 0.077(3) 0.165(5) 0.234(7) 0.060(3) 0.041(4) -0.001(5)
O8 0.259(8) 0.197(6) 0.064(3) -0.006(6) 0.042(4) -0.037(4)
O9 0.127(4) 0.097(3) 0.137(4) -0.041(3) 0.007(3) -0.047(3)
O10 0.125(4) 0.110(3) 0.111(4) 0.020(3) 0.077(3) 0.027(3)
O11 0.097(3) 0.059(2) 0.076(2) 0.020(2) 0.029(2) -0.0035(19)
O12 0.099(3) 0.172(5) 0.098(3) 0.057(3) -0.021(3) 0.020(3)
C1 0.050(3) 0.046(3) 0.058(3) 0.010(2) -0.008(2) 0.004(2)
C2 0.058(3) 0.036(2) 0.043(2) 0.0049(19) -0.002(2) 0.0012(18)
C3 0.053(2) 0.0333(19) 0.040(2) 0.000(2) -0.0004(18) 0.0019(19)
C4 0.057(3) 0.048(2) 0.053(3) -0.009(2) -0.003(2) 0.006(2)
C5 0.077(4) 0.059(3) 0.054(3) -0.016(3) 0.009(3) 0.010(2)
C6 0.100(4) 0.054(3) 0.046(3) -0.003(3) 0.008(3) 0.013(2)
C7 0.082(4) 0.049(3) 0.049(3) 0.007(3) -0.010(3) 0.009(2)
C8 0.053(3) 0.037(2) 0.048(2) -0.0087(19) -0.005(2) 0.0019(19)
C9 0.042(2) 0.037(2) 0.040(2) -0.0028(18) -0.0045(18) -0.0005(18)
C10 0.051(3) 0.041(2) 0.051(3) -0.0052(19) -0.007(2) -0.004(2)
C11 0.050(3) 0.060(3) 0.041(2) -0.004(2) -0.013(2) -0.011(2)
C12 0.047(2) 0.055(3) 0.035(2) 0.002(2) -0.0019(19) -0.001(2)
C13 0.036(2) 0.039(2) 0.038(2) 0.0012(17) -0.0008(17) 0.0000(18)
C14 0.043(2) 0.047(2) 0.038(2) -0.001(2) -0.0020(19) 0.006(2)
C15 0.056(3) 0.048(2) 0.040(2) -0.014(2) -0.002(2) 0.000(2)
C16 0.057(3) 0.046(3) 0.061(3) -0.007(2) -0.007(2) 0.002(2)
C17 0.099(5) 0.047(3) 0.100(5) -0.013(3) -0.001(4) 0.003(3)
C18 0.119(6) 0.067(4) 0.115(6) -0.055(4) 0.018(5) -0.003(4)
C19 0.082(4) 0.104(5) 0.085(4) -0.045(4) 0.019(3) -0.010(4)
C20 0.064(3) 0.071(3) 0.069(3) -0.016(3) 0.015(3) -0.004(3)
C21 0.058(3) 0.052(3) 0.076(4) 0.010(2) -0.012(3) -0.004(3)
C22 0.088(4) 0.067(3) 0.074(4) 0.023(3) -0.005(3) -0.025(3)
C23 0.083(4) 0.069(3) 0.113(5) 0.012(3) -0.023(4) -0.036(4)
C24 0.071(4) 0.057(3) 0.095(4) -0.007(3) -0.017(3) -0.006(3)
C25 0.055(3) 0.062(3) 0.097(4) -0.017(3) -0.023(3) 0.000(3)
C26 0.046(3) 0.071(3) 0.110(5) -0.009(3) -0.035(3) 0.018(3)
C27 0.046(3) 0.067(3) 0.078(4) 0.004(2) -0.020(3) 0.013(3)
C28 0.081(3) 0.070(3) 0.047(3) 0.003(3) -0.023(3) -0.002(3)
C29A 0.080(5) 0.070(6) 0.035(4) -0.001(5) 0.001(4) -0.007(4)
C29B 0.096(9) 0.081(8) 0.047(6) 0.007(8) 0.004(6) -0.013(7)
C30A 0.109(13) 0.095(19) 0.068(12) 0.056(13) 0.036(9) 0.007(13)
C30B 0.113(6) 0.066(6) 0.092(7) 0.036(5) 0.063(5) 0.013(5)
C31 0.056(3) 0.119(5) 0.098(5) 0.008(3) 0.016(3) 0.004(4)
C32 0.042(3) 0.079(4) 0.116(5) 0.008(3) -0.014(3) 0.001(4)
C33 0.056(3) 0.087(4) 0.099(5) 0.019(3) 0.007(3) 0.009(4)

loop_
_atom_type_symbol
_atom_type_description
_atom_type_scat_dispersion_real
_atom_type_scat_dispersion_imag
_atom_type_scat_source
C C 0.0033 0.0016 'International Tables Vol C Tables 4.2.6.8 and 6.1.1.4'
H H 0.0000 0.0000 'International Tables Vol C Tables 4.2.6.8 and 6.1.1.4'
O O 0.0106 0.0060 'International Tables Vol C Tables 4.2.6.8 and 6.1.1.4'
N N 0.0061 0.0033 'International Tables Vol C Tables 4.2.6.8 and 6.1.1.4'
Ba Ba -0.3244 2.2819 'International Tables Vol C Tables 4.2.6.8 and 6.1.1.4'
Cl Cl 0.1484 0.1585 'International Tables Vol C Tables 4.2.6.8 and 6.1.1.4'

loop_
_geom_angle_atom_site_label_1
_geom_angle_atom_site_label_2
_geom_angle_atom_site_label_3
_geom_angle
_geom_angle_publ_flag
O4 Ba1 O1 86.37(10) yes
O4 Ba1 O3 57.90(11) yes
O1 Ba1 O3 83.64(14) yes
O4 Ba1 O2 132.42(10) yes
O1 Ba1 O2 55.72(9) yes
O3 Ba1 O2 87.55(11) yes
O4 Ba1 N3 78.45(10) yes
O1 Ba1 N3 136.29(11) yes
O3 Ba1 N3 119.68(11) yes
O2 Ba1 N3 148.61(9) yes
O4 Ba1 N4 90.45(10) yes
O1 Ba1 N4 82.88(12) yes
O3 Ba1 N4 146.26(10) yes
O2 Ba1 N4 109.61(10) yes
N3 Ba1 N4 56.84(9) yes
O4 Ba1 N1 113.48(10) yes
O1 Ba1 N1 104.19(11) yes
O3 Ba1 N1 58.51(10) yes
O2 Ba1 N1 59.41(9) yes
N3 Ba1 N1 119.48(9) yes
N4 Ba1 N1 155.19(10) yes
O4 Ba1 N2 76.77(9) yes
O1 Ba1 N2 155.93(12) yes
O3 Ba1 N2 72.89(11) yes
O2 Ba1 N2 126.66(9) yes
N3 Ba1 N2 57.05(9) yes
N4 Ba1 N2 113.90(9) yes
N1 Ba1 N2 68.20(9) yes
O4 Ba1 O6 154.99(12) yes
O1 Ba1 O6 94.43(12) yes
O3 Ba1 O6 147.07(12) yes
O2 Ba1 O6 65.04(11) yes
N3 Ba1 O6 83.93(11) yes
N4 Ba1 O6 64.94(11) yes
N1 Ba1 O6 90.60(12) yes
N2 Ba1 O6 108.13(10) yes
O4 Ba1 O5 135.52(10) yes
O1 Ba1 O5 136.68(11) yes
O3 Ba1 O5 124.13(12) yes
O2 Ba1 O5 89.89(10) yes
N3 Ba1 O5 62.62(10) yes
N4 Ba1 O5 85.87(11) yes
N1 Ba1 O5 72.62(11) yes
N2 Ba1 O5 64.67(9) yes
O6 Ba1 O5 43.54(10) yes
O8 Cl1 O7 110.2(4) ?
O8 Cl1 O6 110.9(4) ?
O7 Cl1 O6 110.6(3) ?
O8 Cl1 O5 111.8(4) ?
O7 Cl1 O5 109.0(3) ?
O6 Cl1 O5 104.2(3) ?
O12 Cl2 O10 113.1(3) ?
O12 Cl2 O9 106.9(3) ?
O10 Cl2 O9 108.2(3) ?
O12 Cl2 O11 109.4(3) ?
O10 Cl2 O11 109.7(2) ?
O9 Cl2 O11 109.4(3) ?
C28 N1 C27 112.0(4) ?
C28 N1 C1 113.0(4) ?
C27 N1 C1 104.7(3) ?
C28 N1 Ba1 111.3(3) ?
C27 N1 Ba1 103.1(3) ?
C1 N1 Ba1 112.2(2) ?
C8 N2 C3 115.3(3) ?
C8 N2 Ba1 118.5(3) ?
C3 N2 Ba1 125.9(2) ?
C13 N3 C9 117.2(3) ?
C13 N3 Ba1 120.7(2) ?
C9 N3 Ba1 121.9(2) ?
C14 N4 C15 116.3(3) ?
C14 N4 Ba1 120.8(3) ?
C15 N4 Ba1 122.0(2) ?
C33 N5 C21 110.9(4) ?
C33 N5 C22 112.8(4) ?
C21 N5 C22 110.8(4) ?
C24 O1 C23 119.9(4) ?
C24 O1 Ba1 115.2(3) ?
C23 O1 Ba1 124.8(3) ?
C26 O2 C25 111.9(4) ?
C26 O2 Ba1 122.1(3) ?
C25 O2 Ba1 121.9(3) ?
C30A O3 C29A 110.8(14) ?
C30B O3 C29A 105.3(6) ?
C30A O3 C29B 117.9(15) ?
C30B O3 C29B 138.6(9) ?
C30A O3 Ba1 122.9(10) ?
C30B O3 Ba1 115.1(6) ?
C29A O3 Ba1 125.4(4) ?
C29B O3 Ba1 106.0(6) ?
C31 O4 C32 115.1(4) ?
C31 O4 Ba1 121.9(3) ?
C32 O4 Ba1 119.4(3) ?
Cl1 O5 Ba1 105.1(2) ?
Cl1 O6 Ba1 106.7(2) ?
N1 C1 C2 116.5(4) ?
N1 C1 H1A 108.2 ?
C2 C1 H1A 108.2 ?
N1 C1 H1B 108.2 ?
C2 C1 H1B 108.2 ?
H1A C1 H1B 107.3 ?
C3 C2 C7 117.4(4) ?
C3 C2 C1 123.1(4) ?
C7 C2 C1 119.4(4) ?
C4 C3 C2 120.1(4) ?
C4 C3 N2 120.6(4) ?
C2 C3 N2 119.4(4) ?
C5 C4 C3 120.6(5) ?
C5 C4 H4 119.7 ?
C3 C4 H4 119.7 ?
C6 C5 C4 119.9(5) ?
C6 C5 H5 120.0 ?
C4 C5 H5 120.0 ?
C5 C6 C7 119.8(4) ?
C5 C6 H6 120.1 ?
C7 C6 H6 120.1 ?
C6 C7 C2 122.1(5) ?
C6 C7 H7 119.0 ?
C2 C7 H7 119.0 ?
N2 C8 C9 124.1(4) ?
N2 C8 H8 117.9 ?
C9 C8 H8 117.9 ?
N3 C9 C10 122.9(4) ?
N3 C9 C8 118.2(3) ?
C10 C9 C8 118.9(4) ?
C11 C10 C9 119.5(4) ?
C11 C10 H10 120.2 ?
C9 C10 H10 120.2 ?
C12 C11 C10 118.2(4) ?
C12 C11 H11 120.9 ?
C10 C11 H11 120.9 ?
C11 C12 C13 119.3(4) ?
C11 C12 H12 120.4 ?
C13 C12 H12 120.4 ?
N3 C13 C12 122.9(4) ?
N3 C13 C14 118.4(4) ?
C12 C13 C14 118.7(4) ?
N4 C14 C13 122.2(4) ?
N4 C14 H14 118.9 ?
C13 C14 H14 118.9 ?
C20 C15 C16 121.1(4) ?
C20 C15 N4 120.0(4) ?
C16 C15 N4 119.0(4) ?
C17 C16 C15 118.1(5) ?
C17 C16 C21 121.2(5) ?
C15 C16 C21 120.7(4) ?
C18 C17 C16 120.8(6) ?
C18 C17 H17 119.6 ?
C16 C17 H17 119.6 ?
C19 C18 C17 121.1(5) ?
C19 C18 H18 119.4 ?
C17 C18 H18 119.4 ?
C18 C19 C20 119.5(6) ?
C18 C19 H19 120.3 ?
C20 C19 H19 120.3 ?
C15 C20 C19 119.4(5) ?
C15 C20 H20 120.3 ?
C19 C20 H20 120.3 ?
N5 C21 C16 112.8(4) ?
N5 C21 H21A 109.0 ?
C16 C21 H21A 109.0 ?
N5 C21 H21B 109.0 ?
C16 C21 H21B 109.0 ?
H21A C21 H21B 107.8 ?
C23 C22 N5 112.6(5) ?
C23 C22 H22A 109.1 ?
N5 C22 H22A 109.1 ?
C23 C22 H22B 109.1 ?
N5 C22 H22B 109.1 ?
H22A C22 H22B 107.8 ?
O1 C23 C22 112.0(5) ?
O1 C23 H23A 109.2 ?
C22 C23 H23A 109.2 ?
O1 C23 H23B 109.2 ?
C22 C23 H23B 109.2 ?
H23A C23 H23B 107.9 ?
O1 C24 C25 109.2(5) ?
O1 C24 H24A 109.8 ?
C25 C24 H24A 109.8 ?
O1 C24 H24B 109.8 ?
C25 C24 H24B 109.8 ?
H24A C24 H24B 108.3 ?
O2 C25 C24 107.8(4) ?
O2 C25 H25A 110.1 ?
C24 C25 H25A 110.1 ?
O2 C25 H25B 110.1 ?
C24 C25 H25B 110.1 ?
H25A C25 H25B 108.5 ?
O2 C26 C27 109.6(4) ?
O2 C26 H26A 109.8 ?
C27 C26 H26A 109.8 ?
O2 C26 H26B 109.8 ?
C27 C26 H26B 109.8 ?
H26A C26 H26B 108.2 ?
N1 C27 C26 116.1(4) ?
N1 C27 H27A 108.3 ?
C26 C27 H27A 108.3 ?
N1 C27 H27B 108.3 ?
C26 C27 H27B 108.3 ?
H27A C27 H27B 107.4 ?
C29A C28 N1 116.3(5) ?
N1 C28 C29B 117.1(6) ?
C29A C28 H28A 108.2 ?
N1 C28 H28A 108.2 ?
C29B C28 H28A 134.7 ?
C29A C28 H28B 108.2 ?
N1 C28 H28B 108.2 ?
C29B C28 H28B 59.5 ?
H28A C28 H28B 107.4 ?
O3 C29A C28 108.5(6) ?
O3 C29A H29A 110.0 ?
C28 C29A H29A 110.0 ?
O3 C29A H29B 110.0 ?
C28 C29A H29B 110.0 ?
H29A C29A H29B 108.4 ?
C28 C29B O3 103.6(7) ?
C28 C29B H29C 111.0 ?
O3 C29B H29C 111.0 ?
C28 C29B H29D 111.0 ?
O3 C29B H29D 111.0 ?
H29C C29B H29D 109.0 ?
O3 C30A C31 112.8(13) ?
O3 C30A H30A 109.0 ?
C31 C30A H30A 109.0 ?
O3 C30A H30B 109.0 ?
C31 C30A H30B 109.0 ?
H30A C30A H30B 107.8 ?
C31 C30B O3 112.9(6) ?
C31 C30B H30C 109.0 ?
O3 C30B H30C 109.0 ?
C31 C30B H30D 109.0 ?
O3 C30B H30D 109.0 ?
H30C C30B H30D 107.8 ?
O4 C31 C30B 113.1(7) ?
O4 C31 C30A 121.5(10) ?
O4 C31 H31A 107.0 ?
C30B C31 H31A 82.4 ?
C30A C31 H31A 107.0 ?
O4 C31 H31B 107.0 ?
C30B C31 H31B 134.2 ?
C30A C31 H31B 107.0 ?
H31A C31 H31B 106.7 ?
C33 C32 O4 113.4(5) ?
C33 C32 H32A 108.9 ?
O4 C32 H32A 108.9 ?
C33 C32 H32B 108.9 ?
O4 C32 H32B 108.9 ?
H32A C32 H32B 107.7 ?
C32 C33 N5 112.0(5) ?
C32 C33 H33A 109.2 ?
N5 C33 H33A 109.2 ?
C32 C33 H33B 109.2 ?
N5 C33 H33B 109.2 ?
H33A C33 H33B 107.9 ?

loop_
_geom_bond_atom_site_label_1
_geom_bond_atom_site_label_2
_geom_bond_site_symmetry_2
_geom_bond_distance
_geom_bond_publ_flag
Ba1 O4 . 2.773(3) yes
Ba1 O1 . 2.785(3) yes
Ba1 O3 . 2.816(3) yes
Ba1 O2 . 2.866(3) yes
Ba1 N3 . 2.919(3) yes
Ba1 N4 . 2.928(3) yes
Ba1 N1 . 2.979(3) yes
Ba1 N2 . 2.990(3) yes
Ba1 O6 . 3.012(4) yes
Ba1 O5 . 3.045(4) yes
Cl1 O8 . 1.351(5) ?
Cl1 O7 . 1.388(5) ?
Cl1 O6 . 1.423(4) ?
Cl1 O5 . 1.425(4) ?
Cl2 O12 . 1.389(4) ?
Cl2 O10 . 1.392(4) ?
Cl2 O9 . 1.402(4) ?
Cl2 O11 . 1.419(3) ?
N1 C28 . 1.481(6) ?
N1 C27 . 1.485(5) ?
N1 C1 . 1.486(5) ?
N2 C8 . 1.274(5) ?
N2 C3 . 1.433(5) ?
N3 C13 . 1.336(5) ?
N3 C9 . 1.342(5) ?
N4 C14 . 1.258(5) ?
N4 C15 . 1.438(5) ?
N5 C33 . 1.456(6) ?
N5 C21 . 1.457(6) ?
N5 C22 . 1.482(6) ?
O1 C24 . 1.408(6) ?
O1 C23 . 1.412(6) ?
O2 C26 . 1.417(5) ?
O2 C25 . 1.434(5) ?
O3 C30A . 1.401(16) ?
O3 C30B . 1.428(9) ?
O3 C29A . 1.463(8) ?
O3 C29B . 1.543(12) ?
O4 C31 . 1.377(6) ?
O4 C32 . 1.461(6) ?
C1 C2 . 1.503(6) ?
C1 H1A . 0.9700 ?
C1 H1B . 0.9700 ?
C2 C3 . 1.397(6) ?
C2 C7 . 1.400(6) ?
C3 C4 . 1.393(6) ?
C4 C5 . 1.381(6) ?
C4 H4 . 0.9300 ?
C5 C6 . 1.369(7) ?
C5 H5 . 0.9300 ?
C6 C7 . 1.374(7) ?
C6 H6 . 0.9300 ?
C7 H7 . 0.9300 ?
C8 C9 . 1.468(5) ?
C8 H8 . 0.9300 ?
C9 C10 . 1.388(5) ?
C10 C11 . 1.377(6) ?
C10 H10 . 0.9300 ?
C11 C12 . 1.371(6) ?
C11 H11 . 0.9300 ?
C12 C13 . 1.400(5) ?
C12 H12 . 0.9300 ?
C13 C14 . 1.474(5) ?
C14 H14 . 0.9300 ?
C15 C20 . 1.375(6) ?
C15 C16 . 1.394(6) ?
C16 C17 . 1.388(7) ?
C16 C21 . 1.498(6) ?
C17 C18 . 1.375(8) ?
C17 H17 . 0.9300 ?
C18 C19 . 1.354(9) ?
C18 H18 . 0.9300 ?
C19 C20 . 1.408(7) ?
C19 H19 . 0.9300 ?
C20 H20 . 0.9300 ?
C21 H21A . 0.9700 ?
C21 H21B . 0.9700 ?
C22 C23 . 1.438(7) ?
C22 H22A . 0.9700 ?
C22 H22B . 0.9700 ?
C23 H23A . 0.9700 ?
C23 H23B . 0.9700 ?
C24 C25 . 1.452(7) ?
C24 H24A . 0.9700 ?
C24 H24B . 0.9700 ?
C25 H25A . 0.9700 ?
C25 H25B . 0.9700 ?
C26 C27 . 1.495(6) ?
C26 H26A . 0.9700 ?
C26 H26B . 0.9700 ?
C27 H27A . 0.9700 ?
C27 H27B . 0.9700 ?
C28 C29A . 1.468(9) ?
C28 C29B . 1.485(12) ?
C28 H28A . 0.9700 ?
C28 H28B . 0.9700 ?
C29A H29A . 0.9700 ?
C29A H29B . 0.9700 ?
C29B H29C . 0.9700 ?
C29B H29D . 0.9700 ?
C30A C31 . 1.418(17) ?
C30A H30A . 0.9700 ?
C30A H30B . 0.9700 ?
C30B C31 . 1.389(9) ?
C30B H30C . 0.9700 ?
C30B H30D . 0.9700 ?
C31 H31A . 0.9700 ?
C31 H31B . 0.9700 ?
C32 C33 . 1.453(7) ?
C32 H32A . 0.9700 ?
C32 H32B . 0.9700 ?
C33 H33A . 0.9700 ?
C33 H33B . 0.9700 ?

loop_
_geom_torsion_atom_site_label_1
_geom_torsion_atom_site_label_2
_geom_torsion_atom_site_label_3
_geom_torsion_atom_site_label_4
_geom_torsion
O4 Ba1 N1 C28 -39.8(3)
O1 Ba1 N1 C28 52.4(3)
O3 Ba1 N1 C28 -20.8(3)
O2 Ba1 N1 C28 86.9(3)
N3 Ba1 N1 C28 -129.5(3)
N4 Ba1 N1 C28 156.4(3)
N2 Ba1 N1 C28 -103.6(3)
O6 Ba1 N1 C28 147.1(3)
O5 Ba1 N1 C28 -172.6(3)
O4 Ba1 N1 C27 -160.0(3)
O1 Ba1 N1 C27 -67.8(3)
O3 Ba1 N1 C27 -141.0(3)
O2 Ba1 N1 C27 -33.3(3)
N3 Ba1 N1 C27 110.3(3)
N4 Ba1 N1 C27 36.2(4)
N2 Ba1 N1 C27 136.2(3)
O6 Ba1 N1 C27 26.9(3)
O5 Ba1 N1 C27 67.2(3)
O4 Ba1 N1 C1 87.9(3)
O1 Ba1 N1 C1 -179.9(3)
O3 Ba1 N1 C1 106.9(3)
O2 Ba1 N1 C1 -145.4(3)
N3 Ba1 N1 C1 -1.8(3)
N4 Ba1 N1 C1 -75.9(4)
N2 Ba1 N1 C1 24.1(3)
O6 Ba1 N1 C1 -85.2(3)
O5 Ba1 N1 C1 -44.9(3)
O4 Ba1 N2 C8 81.9(3)
O1 Ba1 N2 C8 128.6(3)
O3 Ba1 N2 C8 142.0(3)
O2 Ba1 N2 C8 -144.6(3)
N3 Ba1 N2 C8 -2.8(3)
N4 Ba1 N2 C8 -2.7(3)
N1 Ba1 N2 C8 -155.8(3)
O6 Ba1 N2 C8 -72.6(3)
O5 Ba1 N2 C8 -75.4(3)
O4 Ba1 N2 C3 -91.3(3)
O1 Ba1 N2 C3 -44.6(4)
O3 Ba1 N2 C3 -31.2(3)
O2 Ba1 N2 C3 42.2(3)
N3 Ba1 N2 C3 -176.0(3)
N4 Ba1 N2 C3 -175.8(3)
N1 Ba1 N2 C3 31.0(3)
O6 Ba1 N2 C3 114.2(3)
O5 Ba1 N2 C3 111.4(3)
O4 Ba1 N3 C13 104.5(3)
O1 Ba1 N3 C13 32.4(3)
O3 Ba1 N3 C13 146.7(3)
O2 Ba1 N3 C13 -66.2(3)
N4 Ba1 N3 C13 6.3(3)
N1 Ba1 N3 C13 -144.9(3)
N2 Ba1 N3 C13 -173.9(3)
O6 Ba1 N3 C13 -57.7(3)
O5 Ba1 N3 C13 -97.7(3)
O4 Ba1 N3 C9 -81.2(3)
O1 Ba1 N3 C9 -153.3(3)
O3 Ba1 N3 C9 -39.0(3)
O2 Ba1 N3 C9 108.1(3)
N4 Ba1 N3 C9 -179.4(3)
N1 Ba1 N3 C9 29.4(3)
N2 Ba1 N3 C9 0.4(3)
O6 Ba1 N3 C9 116.6(3)
O5 Ba1 N3 C9 76.6(3)
O4 Ba1 N4 C14 -85.0(3)
O1 Ba1 N4 C14 -171.3(3)
O3 Ba1 N4 C14 -104.1(4)
O2 Ba1 N4 C14 139.0(3)
N3 Ba1 N4 C14 -9.1(3)
N1 Ba1 N4 C14 80.2(4)
N2 Ba1 N4 C14 -9.3(3)
O6 Ba1 N4 C14 90.4(3)
O5 Ba1 N4 C14 50.6(3)
O4 Ba1 N4 C15 106.3(3)
O1 Ba1 N4 C15 20.0(3)
O3 Ba1 N4 C15 87.2(4)
O2 Ba1 N4 C15 -29.7(3)
N3 Ba1 N4 C15 -177.8(3)
N1 Ba1 N4 C15 -88.5(4)
N2 Ba1 N4 C15 -178.0(3)
O6 Ba1 N4 C15 -78.3(3)
O5 Ba1 N4 C15 -118.1(3)
O4 Ba1 O1 C24 -175.4(4)
O3 Ba1 O1 C24 126.6(4)
O2 Ba1 O1 C24 35.2(3)
N3 Ba1 O1 C24 -106.3(4)
N4 Ba1 O1 C24 -84.4(4)
N1 Ba1 O1 C24 71.3(4)
N2 Ba1 O1 C24 139.4(4)
O6 Ba1 O1 C24 -20.4(4)
O5 Ba1 O1 C24 -8.2(5)
O4 Ba1 O1 C23 0.5(5)
O3 Ba1 O1 C23 -57.5(5)
O2 Ba1 O1 C23 -148.9(5)
N3 Ba1 O1 C23 69.6(5)
N4 Ba1 O1 C23 91.5(5)
N1 Ba1 O1 C23 -112.8(5)
N2 Ba1 O1 C23 -44.7(6)
O6 Ba1 O1 C23 155.5(5)
O5 Ba1 O1 C23 167.7(4)
O4 Ba1 O2 C26 106.1(4)
O1 Ba1 O2 C26 149.5(4)
O3 Ba1 O2 C26 65.5(4)
N3 Ba1 O2 C26 -86.3(4)
N4 Ba1 O2 C26 -144.2(4)
N1 Ba1 O2 C26 11.1(4)
N2 Ba1 O2 C26 -0.9(4)
O6 Ba1 O2 C26 -95.6(4)
O5 Ba1 O2 C26 -58.6(4)
O4 Ba1 O2 C25 -49.3(4)
O1 Ba1 O2 C25 -5.9(4)
O3 Ba1 O2 C25 -89.9(4)
N3 Ba1 O2 C25 118.3(4)
N4 Ba1 O2 C25 60.4(4)
N1 Ba1 O2 C25 -144.3(4)
N2 Ba1 O2 C25 -156.4(3)
O6 Ba1 O2 C25 108.9(4)
O5 Ba1 O2 C25 145.9(4)
O4 Ba1 O3 C30A -13(3)
O1 Ba1 O3 C30A 76(3)
O2 Ba1 O3 C30A 132(3)
N3 Ba1 O3 C30A -64(3)
N4 Ba1 O3 C30A 9(3)
N1 Ba1 O3 C30A -173(3)
N2 Ba1 O3 C30A -98(3)
O6 Ba1 O3 C30A 165(3)
O5 Ba1 O3 C30A -140(3)
O4 Ba1 O3 C30B 21.4(7)
O1 Ba1 O3 C30B 111.1(7)
O2 Ba1 O3 C30B 166.8(7)
N3 Ba1 O3 C30B -29.6(7)
N4 Ba1 O3 C30B 44.1(8)
N1 Ba1 O3 C30B -138.0(7)
N2 Ba1 O3 C30B -63.5(7)
O6 Ba1 O3 C30B -160.6(7)
O5 Ba1 O3 C30B -105.0(7)
O4 Ba1 O3 C29A 155.0(6)
O1 Ba1 O3 C29A -115.3(5)
O2 Ba1 O3 C29A -59.5(5)
N3 Ba1 O3 C29A 104.0(5)
N4 Ba1 O3 C29A 177.7(5)
N1 Ba1 O3 C29A -4.4(5)
N2 Ba1 O3 C29A 70.1(5)
O6 Ba1 O3 C29A -27.0(6)
O5 Ba1 O3 C29A 28.7(6)
O4 Ba1 O3 C29B -153.2(6)
O1 Ba1 O3 C29B -63.5(5)
O2 Ba1 O3 C29B -7.7(5)
N3 Ba1 O3 C29B 155.8(5)
N4 Ba1 O3 C29B -130.4(5)
N1 Ba1 O3 C29B 47.5(5)
N2 Ba1 O3 C29B 122.0(5)
O6 Ba1 O3 C29B 24.9(6)
O5 Ba1 O3 C29B 80.5(5)
O1 Ba1 O4 C31 -81.0(4)
O3 Ba1 O4 C31 3.7(4)
O2 Ba1 O4 C31 -46.4(5)
N3 Ba1 O4 C31 140.2(4)
N4 Ba1 O4 C31 -163.9(4)
N1 Ba1 O4 C31 22.9(4)
N2 Ba1 O4 C31 81.6(4)
O6 Ba1 O4 C31 -173.7(4)
O5 Ba1 O4 C31 111.6(4)
O1 Ba1 O4 C32 76.3(3)
O3 Ba1 O4 C32 161.1(4)
O2 Ba1 O4 C32 111.0(3)
N3 Ba1 O4 C32 -62.5(3)
N4 Ba1 O4 C32 -6.5(3)
N1 Ba1 O4 C32 -179.8(3)
N2 Ba1 O4 C32 -121.0(3)
O6 Ba1 O4 C32 -16.4(5)
O5 Ba1 O4 C32 -91.1(3)
O8 Cl1 O5 Ba1 -113.8(3)
O7 Cl1 O5 Ba1 124.2(3)
O6 Cl1 O5 Ba1 6.1(3)
O4 Ba1 O5 Cl1 139.7(2)
O1 Ba1 O5 Cl1 -21.8(3)
O3 Ba1 O5 Cl1 -143.4(2)
O2 Ba1 O5 Cl1 -56.4(2)
N3 Ba1 O5 Cl1 107.8(3)
N4 Ba1 O5 Cl1 53.3(2)
N1 Ba1 O5 Cl1 -114.2(2)
N2 Ba1 O5 Cl1 172.2(3)
O6 Ba1 O5 Cl1 -4.0(2)
O8 Cl1 O6 Ba1 114.2(4)
O7 Cl1 O6 Ba1 -123.2(3)
O5 Cl1 O6 Ba1 -6.2(3)
O4 Ba1 O6 Cl1 -97.1(3)
O1 Ba1 O6 Cl1 171.9(3)
O3 Ba1 O6 Cl1 86.8(3)
O2 Ba1 O6 Cl1 123.2(3)
N3 Ba1 O6 Cl1 -51.9(3)
N4 Ba1 O6 Cl1 -108.0(3)
N1 Ba1 O6 Cl1 67.7(3)
N2 Ba1 O6 Cl1 0.5(3)
O5 Ba1 O6 Cl1 4.1(2)
C28 N1 C1 C2 49.9(5)
C27 N1 C1 C2 172.0(4)
Ba1 N1 C1 C2 -76.9(4)
N1 C1 C2 C3 75.1(5)
N1 C1 C2 C7 -108.2(4)
C7 C2 C3 C4 4.0(6)
C1 C2 C3 C4 -179.2(4)
C7 C2 C3 N2 -176.7(4)
C1 C2 C3 N2 0.1(6)
C8 N2 C3 C4 -43.5(5)
Ba1 N2 C3 C4 129.9(3)
C8 N2 C3 C2 137.2(4)
Ba1 N2 C3 C2 -49.4(5)
C2 C3 C4 C5 -3.8(7)
N2 C3 C4 C5 176.9(4)
C3 C4 C5 C6 1.3(7)
C4 C5 C6 C7 0.9(8)
C5 C6 C7 C2 -0.5(8)
C3 C2 C7 C6 -1.9(7)
C1 C2 C7 C6 -178.8(4)
C3 N2 C8 C9 179.1(4)
Ba1 N2 C8 C9 5.2(5)
C13 N3 C9 C10 -2.4(6)
Ba1 N3 C9 C10 -176.9(3)
C13 N3 C9 C8 176.1(4)
Ba1 N3 C9 C8 1.6(5)
N2 C8 C9 N3 -4.8(6)
N2 C8 C9 C10 173.9(4)
N3 C9 C10 C11 1.7(7)
C8 C9 C10 C11 -176.8(4)
C9 C10 C11 C12 -0.2(7)
C10 C11 C12 C13 -0.5(6)
C9 N3 C13 C12 1.7(6)
Ba1 N3 C13 C12 176.3(3)
C9 N3 C13 C14 -178.7(3)
Ba1 N3 C13 C14 -4.1(5)
C11 C12 C13 N3 -0.3(6)
C11 C12 C13 C14 -179.9(4)
C15 N4 C14 C13 -178.9(4)
Ba1 N4 C14 C13 11.8(5)
N3 C13 C14 N4 -5.2(6)
C12 C13 C14 N4 174.4(4)
C14 N4 C15 C20 -77.7(5)
Ba1 N4 C15 C20 91.5(4)
C14 N4 C15 C16 102.4(5)
Ba1 N4 C15 C16 -88.4(4)
C20 C15 C16 C17 2.4(7)
N4 C15 C16 C17 -177.6(4)
C20 C15 C16 C21 -179.3(4)
N4 C15 C16 C21 0.7(7)
C15 C16 C17 C18 -2.8(9)
C21 C16 C17 C18 178.9(6)
C16 C17 C18 C19 1.6(11)
C17 C18 C19 C20 -0.1(11)
C16 C15 C20 C19 -0.9(8)
N4 C15 C20 C19 179.1(5)
C18 C19 C20 C15 -0.3(9)
C33 N5 C21 C16 -168.6(4)
C22 N5 C21 C16 65.4(5)
C17 C16 C21 N5 -112.5(5)
C15 C16 C21 N5 69.2(6)
C33 N5 C22 C23 89.2(6)
C21 N5 C22 C23 -145.9(5)
C24 O1 C23 C22 95.8(6)
Ba1 O1 C23 C22 -79.9(6)
N5 C22 C23 O1 56.8(7)
C23 O1 C24 C25 120.1(6)
Ba1 O1 C24 C25 -63.8(5)
C26 O2 C25 C24 -179.0(5)
Ba1 O2 C25 C24 -21.3(6)
O1 C24 C25 O2 52.9(6)
C25 O2 C26 C27 171.9(5)
Ba1 O2 C26 C27 14.3(6)
C28 N1 C27 C26 -57.4(6)
C1 N1 C27 C26 179.8(4)
Ba1 N1 C27 C26 62.3(5)
O2 C26 C27 N1 -55.0(6)
C27 N1 C28 C29A 162.5(5)
C1 N1 C28 C29A -79.5(6)
Ba1 N1 C28 C29A 47.8(6)
C27 N1 C28 C29B 105.0(8)
C1 N1 C28 C29B -137.0(7)
Ba1 N1 C28 C29B -9.8(8)
C30A O3 C29A C28 -162(3)
C30B O3 C29A C28 165.8(9)
Ba1 O3 C29A C28 28.6(8)
N1 C28 C29A O3 -50.4(8)
N1 C28 C29B O3 54.4(10)
C30A O3 C29B C28 144(3)
C30B O3 C29B C28 114.3(11)
Ba1 O3 C29B C28 -73.2(8)
C29A O3 C30A C31 -149(3)
C29B O3 C30A C31 156(3)
Ba1 O3 C30A C31 21(6)
C29A O3 C30B C31 171.4(11)
C29B O3 C30B C31 125.8(12)
Ba1 O3 C30B C31 -46.3(15)
C32 O4 C31 C30B 172.9(8)
Ba1 O4 C31 C30B -28.8(10)
C32 O4 C31 C30A -153(3)
Ba1 O4 C31 C30A 5(3)
O3 C30B C31 O4 49.1(16)
O3 C30A C31 O4 -17(5)
C31 O4 C32 C33 80.4(6)
Ba1 O4 C32 C33 -78.5(5)
O4 C32 C33 N5 68.3(7)
C21 N5 C33 C32 96.2(5)
C22 N5 C33 C32 -138.9(5)
